data_4323711
loop_
_publ_author_name
'Richard P. Schutte'
'Steven J. Rettig'
'Ajey M. Joshi'
'Brian R. James'

_publ_contact_author_address
;
University of British Columbia
Department of Chemistry
2036 Main Mall
Vancouver, BC V6T 1Z1
Canada
;
_publ_contact_author_email ' xtal@xray5.chem.ubc.ca '
_publ_contact_author_fax ' 604-822-2847 '
_publ_contact_author_name ' Brian R. James'
_publ_contact_author_phone ' 604-822-6645 '
_publ_section_title
;
 Synthesis, Structure, and Reactivity of [RuCl(PP)]PF~6~ (PP =
 (PPh~3~)~2~, Ph~2~P(CH~2~)~4~PPh~2~; L = Ppy~3~, PPhpy~2~; py =
 2-pyridyl). The "Missing" P,N,N'-Coordination Mode for
 2-Pyridylphosphines
;
_journal_name_full 'Inorganic Chemistry'
_journal_page_first 5809
_journal_page_last 5817
_journal_paper_doi 10.1021/ic970835j
_journal_volume 36
_journal_year 1997
_chemical_formula_sum 'C51 H42 Cl F6 N3 P4 Ru'
_chemical_formula_weight 1071.32
_space_group_IT_number 14
_symmetry_cell_setting monoclinic
_symmetry_Int_Tables_number 14
_symmetry_space_group_name_Hall '-P 2ybc'
_symmetry_space_group_name_H-M 'P 1 21/c 1'
_audit_creation_date 1997-08-11
_audit_creation_method 'by teXsan v1.8'
_cell_angle_alpha 90
_cell_angle_beta 97.738(5)
_cell_angle_gamma 90
_cell_formula_units_Z 4
_cell_length_a 17.8117(14)
_cell_length_b 11.353(2)
_cell_length_c 23.3914(13)
_cell_measurement_reflns_used 25
_cell_measurement_temperature 294.2
_cell_measurement_theta_max 16.8
_cell_measurement_theta_min 12.5
_cell_volume 4687.0(9)
_computing_cell_refinement 'MSC/AFC Diffractometer Control'
_computing_data_collection 'MSC/AFC Diffractometer Control'
_computing_data_reduction 'teXsan (MSC, 1992-1997)'
_computing_publication_material 'teXsan (MSC, 1992-1997)'
_computing_structure_refinement 'teXsan (MSC, 1992-1997)'
_computing_structure_solution
;
'DIRDIF92 PATTY (Beurskens, 1992)'
;
_diffrn_ambient_temperature 294.2
_diffrn_measurement_device_type 'Rigaku AFC6S'
_diffrn_measurement_method \w-2\q
_diffrn_orient_matrix_UB_11 0.00818
_diffrn_orient_matrix_UB_12 0.08716
_diffrn_orient_matrix_UB_13 0.00109
_diffrn_orient_matrix_UB_21 0.00753
_diffrn_orient_matrix_UB_22 -0.00222
_diffrn_orient_matrix_UB_23 0.04313
_diffrn_orient_matrix_UB_31 0.05556
_diffrn_orient_matrix_UB_32 -0.01253
_diffrn_orient_matrix_UB_33 -0.00008
_diffrn_radiation_detector 'scintillation counter'
_diffrn_radiation_monochromator graphite
_diffrn_radiation_source 'X-ray tube'
_diffrn_radiation_type 'Mo K\a'
_diffrn_radiation_wavelength 0.7107
_diffrn_reflns_av_R_equivalents 0.03920
_diffrn_reflns_limit_h_max 25
_diffrn_reflns_limit_h_min 0
_diffrn_reflns_limit_k_max 15
_diffrn_reflns_limit_k_min 0
_diffrn_reflns_limit_l_max 32
_diffrn_reflns_limit_l_min -32
_diffrn_reflns_number 14834
_diffrn_reflns_reduction_process 'Lp corrections applied'
_diffrn_reflns_theta_max 30.00
_diffrn_reflns_theta_min 1.75
_diffrn_standards_decay_% -5.65
_diffrn_standards_interval_count 200
_diffrn_standards_number 3
_exptl_absorpt_coefficient_mu 0.592
_exptl_absorpt_correction_T_max 1.000
_exptl_absorpt_correction_T_min 0.937
_exptl_absorpt_correction_type
;
\y scans (North,Phillips & Matthews, 1968)
;
_exptl_crystal_colour orange
_exptl_crystal_density_diffrn 1.518
_exptl_crystal_density_meas ?
_exptl_crystal_description prism
_exptl_crystal_F_000 2176.00
_exptl_crystal_size_max 0.25
_exptl_crystal_size_mid 0.20
_exptl_crystal_size_min 0.15
_refine_diff_density_max 0.38
_refine_diff_density_min -0.36
_refine_ls_extinction_method none
_refine_ls_goodness_of_fit_ref 1.760
_refine_ls_hydrogen_treatment 'C-H riding'
_refine_ls_matrix_type full
_refine_ls_number_constraints 0
_refine_ls_number_parameters 595
_refine_ls_number_reflns 8121
_refine_ls_number_restraints 0
_refine_ls_R_factor_gt 0.0330
_refine_ls_shift/esd_max 0.0150
_refine_ls_shift/esd_mean 0.0000
_refine_ls_structure_factor_coef F
_refine_ls_weighting_details 'w = 1/[\s^2^(Fo)]'
_refine_ls_weighting_scheme calc
_refine_ls_wR_factor_ref 0.0310
_reflns_number_gt 8121
_reflns_number_total 14294
_reflns_threshold_expression I>\s(I)
_cod_data_source_file ic970835j_1.cif
_cod_data_source_block bj188/RuCl(PPh3)(PN3)PF6
_cod_depositor_comments
;
The following automatic conversions were performed:

'_exptl_crystal_density_meas' value 'not measured' was changed to '?'
- the value is perceived as not measured.

Automatic conversion script
Id: cif_fix_values 3008 2015-01-20 13:52:24Z robertas 

The following automatic conversions were performed:

'_refine_ls_weighting_scheme' value 'w = 1/[\s^2^(Fo)]' was changed
to 'calc'. New tag '_refine_ls_weighting_details' was created. The
value of the new tag was set to 'w = 1/[\s^2^(Fo)]'.

Automatic conversion script
Id: cif_fix_values 3143 2015-03-26 13:38:13Z robertas 
;
_cod_original_cell_volume 4687.0(10)
_cod_original_sg_symbol_H-M 'P 21/c '
_cod_original_formula_sum 'C51 H42 Cl F6 N3 P4 Ru '
_cod_database_code 4323711

loop_
_symmetry_equiv_pos_as_xyz
'   +x,   +y,   +z'
'   -x,1/2+y,1/2-z'
'   -x,   -y,   -z'
'   +x,1/2-y,1/2+z'

loop_
_atom_site_label
_atom_site_fract_x
_atom_site_fract_y
_atom_site_fract_z
_atom_site_U_iso_or_equiv
_atom_site_occupancy
_atom_site_refinement_flags
_atom_site_adp_type
_atom_site_calc_flag
_atom_site_calc_attached_atom
Ru(1) 0.244321(11) 0.16103(2) 0.445449(9) 0.02836(5) 1.000 . Uani d ?
Cl(1) 0.18300(4) -0.01229(6) 0.47615(3) 0.0448(2) 1.000 . Uani d ?
P(1) 0.34653(4) 0.25475(6) 0.41681(3) 0.0312(2) 1.000 . Uani d ?
P(2) 0.14603(4) 0.20535(7) 0.37125(3) 0.0362(2) 1.000 . Uani d ?
P(3) 0.21240(4) 0.28495(6) 0.51869(3) 0.0332(2) 1.000 . Uani d ?
P(4) 0.61786(6) 0.25008(9) 0.33405(5) 0.0659(3) 1.000 . Uani d ?
F(1) 0.5655(2) 0.2583(3) 0.38208(13) 0.1463(13) 1.000 . Uani d ?
F(2) 0.58628(14) 0.1208(2) 0.32050(10) 0.1012(9) 1.000 . Uani d ?
F(3) 0.5517(2) 0.2940(3) 0.28813(15) 0.172(2) 1.000 . Uani d ?
F(4) 0.6691(2) 0.2369(3) 0.28487(11) 0.1292(12) 1.000 . Uani d ?
F(5) 0.6468(2) 0.3759(2) 0.34435(15) 0.178(2) 1.000 . Uani d ?
F(6) 0.6811(2) 0.1967(3) 0.37747(12) 0.1452(13) 1.000 . Uani d ?
N(1) 0.35044(11) 0.1194(2) 0.49955(8) 0.0324(6) 1.000 . Uani d ?
N(2) 0.29923(12) 0.0575(2) 0.38527(9) 0.0345(6) 1.000 . Uani d ?
N(3) 0.44506(13) 0.4331(2) 0.43113(11) 0.0493(8) 1.000 . Uani d ?
C(1) 0.40252(14) 0.1910(2) 0.47999(10) 0.0313(7) 1.000 . Uani d ?
C(2) 0.47741(15) 0.1931(3) 0.50388(12) 0.0424(8) 1.000 . Uani d ?
C(3) 0.4991(2) 0.1179(3) 0.55018(13) 0.0539(10) 1.000 . Uani d ?
C(4) 0.4473(2) 0.0432(3) 0.56871(12) 0.0515(9) 1.000 . Uani d ?
C(5) 0.37288(15) 0.0437(2) 0.54208(11) 0.0400(8) 1.000 . Uani d ?
C(6) 0.35323(14) 0.1295(2) 0.36885(10) 0.0335(7) 1.000 . Uani d ?
C(7) 0.40056(15) 0.0960(3) 0.32980(12) 0.0438(9) 1.000 . Uani d ?
C(8) 0.3924(2) -0.0177(3) 0.30781(13) 0.0554(10) 1.000 . Uani d ?
C(9) 0.3396(2) -0.0915(3) 0.32606(13) 0.0552(10) 1.000 . Uani d ?
C(10) 0.2932(2) -0.0526(2) 0.36515(12) 0.0434(8) 1.000 . Uani d ?
C(11) 0.39257(15) 0.3843(2) 0.39233(12) 0.0376(8) 1.000 . Uani d ?
C(12) 0.3700(2) 0.4293(3) 0.33758(13) 0.0535(10) 1.000 . Uani d ?
C(13) 0.4033(2) 0.5329(3) 0.3229(2) 0.0732(14) 1.000 . Uani d ?
C(14) 0.4571(2) 0.5848(3) 0.3622(2) 0.0755(14) 1.000 . Uani d ?
C(15) 0.4769(2) 0.5327(3) 0.4147(2) 0.0656(12) 1.000 . Uani d ?
C(16) 0.1478(2) 0.3450(3) 0.33147(12) 0.0480(9) 1.000 . Uani d ?
C(17) 0.1886(2) 0.4413(3) 0.35460(14) 0.0568(10) 1.000 . Uani d ?
C(18) 0.1878(2) 0.5461(3) 0.3235(2) 0.0815(14) 1.000 . Uani d ?
C(19) 0.1467(3) 0.5538(4) 0.2696(2) 0.097(2) 1.000 . Uani d ?
C(20) 0.1055(3) 0.4585(4) 0.2464(2) 0.093(2) 1.000 . Uani d ?
C(21) 0.1050(2) 0.3545(3) 0.27703(15) 0.0734(12) 1.000 . Uani d ?
C(22) 0.15009(15) 0.0997(3) 0.31188(12) 0.0435(8) 1.000 . Uani d ?
C(23) 0.1989(2) 0.1236(3) 0.27108(13) 0.0582(10) 1.000 . Uani d ?
C(24) 0.2114(2) 0.0396(5) 0.23049(14) 0.0793(14) 1.000 . Uani d ?
C(25) 0.1751(2) -0.0656(5) 0.2278(2) 0.094(2) 1.000 . Uani d ?
C(26) 0.1262(2) -0.0882(4) 0.2659(2) 0.102(2) 1.000 . Uani d ?
C(27) 0.1141(2) -0.0072(4) 0.3081(2) 0.0784(14) 1.000 . Uani d ?
C(28) 0.04657(14) 0.2048(3) 0.38442(12) 0.0396(8) 1.000 . Uani d ?
C(29) 0.0098(2) 0.1021(3) 0.39611(15) 0.0568(10) 1.000 . Uani d ?
C(30) -0.0658(2) 0.1029(4) 0.4050(2) 0.0716(13) 1.000 . Uani d ?
C(31) -0.1045(2) 0.2052(4) 0.4044(2) 0.0762(14) 1.000 . Uani d ?
C(32) -0.0688(2) 0.3084(4) 0.3963(2) 0.0855(15) 1.000 . Uani d ?
C(33) 0.0067(2) 0.3095(3) 0.3855(2) 0.0674(12) 1.000 . Uani d ?
C(34) 0.2269(2) 0.4418(2) 0.50574(11) 0.0392(8) 1.000 . Uani d ?
C(35) 0.2999(2) 0.4819(2) 0.50088(12) 0.0443(9) 1.000 . Uani d ?
C(36) 0.3141(2) 0.5987(3) 0.48986(15) 0.0632(11) 1.000 . Uani d ?
C(37) 0.2557(3) 0.6777(3) 0.4833(2) 0.0795(14) 1.000 . Uani d ?
C(38) 0.1831(2) 0.6404(3) 0.4855(2) 0.0735(13) 1.000 . Uani d ?
C(39) 0.1679(2) 0.5221(3) 0.49711(14) 0.0570(10) 1.000 . Uani d ?
C(40) 0.27226(15) 0.2558(3) 0.58833(11) 0.0369(8) 1.000 . Uani d ?
C(41) 0.3249(2) 0.3331(3) 0.61636(12) 0.0522(9) 1.000 . Uani d ?
C(42) 0.3660(2) 0.3014(4) 0.66869(14) 0.0728(13) 1.000 . Uani d ?
C(43) 0.3561(2) 0.1943(4) 0.69282(14) 0.0745(13) 1.000 . Uani d ?
C(44) 0.3013(2) 0.1184(3) 0.66695(14) 0.0661(12) 1.000 . Uani d ?
C(45) 0.2599(2) 0.1487(3) 0.61464(12) 0.0511(9) 1.000 . Uani d ?
C(46) 0.12188(15) 0.2818(3) 0.54803(12) 0.0420(8) 1.000 . Uani d ?
C(47) 0.0656(2) 0.2028(3) 0.52870(13) 0.0500(9) 1.000 . Uani d ?
C(48) -0.0002(2) 0.1974(3) 0.5552(2) 0.0629(11) 1.000 . Uani d ?
C(49) -0.0080(2) 0.2688(4) 0.6015(2) 0.0716(13) 1.000 . Uani d ?
C(50) 0.0480(2) 0.3462(4) 0.62161(15) 0.0677(12) 1.000 . Uani d ?
C(51) 0.1129(2) 0.3533(3) 0.59498(14) 0.0567(10) 1.000 . Uani d ?
H(1) 0.5140 0.2454 0.4889 0.051 1.000 . Uiso c ?
H(2) 0.5515 0.1186 0.5695 0.065 1.000 . Uiso c ?
H(3) 0.4627 -0.0109 0.6008 0.062 1.000 . Uiso c ?
H(4) 0.3364 -0.0120 0.5546 0.048 1.000 . Uiso c ?
H(5) 0.4385 0.1502 0.3180 0.053 1.000 . Uiso c ?
H(6) 0.4243 -0.0449 0.2794 0.066 1.000 . Uiso c ?
H(7) 0.3346 -0.1723 0.3113 0.066 1.000 . Uiso c ?
H(8) 0.2558 -0.1062 0.3781 0.052 1.000 . Uiso c ?
H(9) 0.3318 0.3891 0.3103 0.064 1.000 . Uiso c ?
H(10) 0.3887 0.5687 0.2849 0.088 1.000 . Uiso c ?
H(11) 0.4812 0.6587 0.3528 0.091 1.000 . Uiso c ?
H(12) 0.5165 0.5699 0.4418 0.079 1.000 . Uiso c ?
H(13) 0.2182 0.4359 0.3930 0.068 1.000 . Uiso c ?
H(14) 0.2165 0.6143 0.3401 0.098 1.000 . Uiso c ?
H(15) 0.1467 0.6273 0.2476 0.116 1.000 . Uiso c ?
H(16) 0.0763 0.4645 0.2079 0.111 1.000 . Uiso c ?
H(17) 0.0747 0.2876 0.2606 0.088 1.000 . Uiso c ?
H(18) 0.2243 0.2002 0.2713 0.070 1.000 . Uiso c ?
H(19) 0.2471 0.0565 0.2032 0.095 1.000 . Uiso c ?
H(20) 0.1842 -0.1243 0.1988 0.113 1.000 . Uiso c ?
H(21) 0.0988 -0.1632 0.2636 0.122 1.000 . Uiso c ?
H(22) 0.0792 -0.0269 0.3356 0.094 1.000 . Uiso c ?
H(23) 0.0376 0.0274 0.3982 0.068 1.000 . Uiso c ?
H(24) -0.0912 0.0286 0.4117 0.086 1.000 . Uiso c ?
H(25) -0.1581 0.2051 0.4099 0.091 1.000 . Uiso c ?
H(26) -0.0961 0.3830 0.3980 0.103 1.000 . Uiso c ?
H(27) 0.0313 0.3845 0.3788 0.081 1.000 . Uiso c ?
H(28) 0.3420 0.4258 0.5054 0.053 1.000 . Uiso c ?
H(29) 0.3658 0.6249 0.4868 0.076 1.000 . Uiso c ?
H(30) 0.2658 0.7612 0.4769 0.095 1.000 . Uiso c ?
H(31) 0.1413 0.6969 0.4789 0.088 1.000 . Uiso c ?
H(32) 0.1158 0.4965 0.4991 0.068 1.000 . Uiso c ?
H(33) 0.3331 0.4101 0.5993 0.063 1.000 . Uiso c ?
H(34) 0.4028 0.3568 0.6886 0.087 1.000 . Uiso c ?
H(35) 0.3879 0.1712 0.7285 0.089 1.000 . Uiso c ?
H(36) 0.2917 0.0435 0.6855 0.079 1.000 . Uiso c ?
H(37) 0.2215 0.0943 0.5959 0.061 1.000 . Uiso c ?
H(38) 0.0716 0.1503 0.4964 0.060 1.000 . Uiso c ?
H(39) -0.0408 0.1425 0.5407 0.075 1.000 . Uiso c ?
H(40) -0.0540 0.2641 0.6202 0.086 1.000 . Uiso c ?
H(41) 0.0424 0.3966 0.6548 0.081 1.000 . Uiso c ?
H(42) 0.1528 0.4094 0.6094 0.068 1.000 . Uiso c ?

loop_
_atom_site_aniso_label
_atom_site_aniso_U_11
_atom_site_aniso_U_22
_atom_site_aniso_U_33
_atom_site_aniso_U_12
_atom_site_aniso_U_13
_atom_site_aniso_U_23
Ru(1) 0.02852(9) 0.02681(9) 0.02894(10) -0.00017(10) 0.00096(7) 0.00104(10)
Cl(1) 0.0443(4) 0.0335(4) 0.0571(5) -0.0056(3) 0.0084(3) 0.0070(3)
P(1) 0.0323(4) 0.0317(4) 0.0291(4) -0.0016(3) 0.0020(3) 0.0000(3)
P(2) 0.0325(4) 0.0381(4) 0.0360(4) -0.0017(3) -0.0025(3) 0.0040(3)
P(3) 0.0307(4) 0.0346(4) 0.0344(4) 0.0011(3) 0.0046(3) -0.0013(3)
P(4) 0.0808(7) 0.0567(6) 0.0636(6) -0.0050(5) 0.0215(6) 0.0123(5)
F(1) 0.185(3) 0.134(3) 0.144(3) 0.004(2) 0.111(2) -0.024(2)
F(2) 0.124(2) 0.076(2) 0.112(2) -0.0221(15) 0.045(2) -0.0087(14)
F(3) 0.132(3) 0.180(3) 0.191(3) 0.008(2) -0.026(2) 0.101(3)
F(4) 0.142(2) 0.162(3) 0.098(2) -0.046(2) 0.069(2) 0.000(2)
F(5) 0.253(4) 0.077(2) 0.216(4) -0.077(2) 0.077(3) -0.040(2)
F(6) 0.115(2) 0.196(3) 0.114(2) 0.000(2) -0.024(2) 0.041(2)
N(1) 0.0344(12) 0.0356(12) 0.0272(11) 0.0030(10) 0.0037(9) 0.0003(9)
N(2) 0.0364(12) 0.0340(12) 0.0309(12) 0.0030(10) -0.0034(10) -0.0025(10)
N(3) 0.0432(14) 0.0439(15) 0.061(2) -0.0088(12) 0.0064(12) -0.0030(13)
C(1) 0.0333(13) 0.0318(14) 0.0282(13) 0.0010(11) 0.0019(11) -0.0032(10)
C(2) 0.0356(15) 0.049(2) 0.041(2) -0.0019(13) 0.0002(13) -0.0006(13)
C(3) 0.038(2) 0.069(2) 0.050(2) 0.007(2) -0.0115(14) 0.004(2)
C(4) 0.050(2) 0.061(2) 0.041(2) 0.014(2) -0.0023(14) 0.0147(15)
C(5) 0.045(2) 0.040(2) 0.0350(15) 0.0056(13) 0.0054(13) 0.0052(13)
C(6) 0.0338(14) 0.0362(15) 0.0287(13) 0.0039(11) -0.0025(11) -0.0014(11)
C(7) 0.039(2) 0.059(2) 0.0329(15) 0.0064(14) 0.0012(12) -0.0031(14)
C(8) 0.057(2) 0.070(2) 0.038(2) 0.019(2) 0.0039(15) -0.015(2)
C(9) 0.067(2) 0.047(2) 0.047(2) 0.014(2) -0.006(2) -0.016(2)
C(10) 0.053(2) 0.0347(15) 0.039(2) 0.0035(13) -0.0078(14) -0.0052(13)
C(11) 0.0396(15) 0.0341(14) 0.041(2) -0.0018(12) 0.0117(13) -0.0018(12)
C(12) 0.071(2) 0.051(2) 0.040(2) -0.007(2) 0.014(2) 0.0045(15)
C(13) 0.101(3) 0.062(3) 0.062(3) -0.004(2) 0.030(2) 0.022(2)
C(14) 0.080(3) 0.049(2) 0.105(3) -0.014(2) 0.040(3) 0.011(2)
C(15) 0.054(2) 0.055(2) 0.088(3) -0.016(2) 0.011(2) -0.008(2)
C(16) 0.045(2) 0.048(2) 0.049(2) 0.0030(15) -0.0026(13) 0.020(2)
C(17) 0.064(2) 0.045(2) 0.059(2) 0.001(2) -0.002(2) 0.014(2)
C(18) 0.098(3) 0.050(2) 0.094(3) -0.006(2) 0.002(3) 0.020(2)
C(19) 0.114(4) 0.070(3) 0.104(4) 0.012(3) 0.006(3) 0.049(3)
C(20) 0.099(3) 0.096(3) 0.075(3) 0.006(3) -0.016(2) 0.043(3)
C(21) 0.074(2) 0.070(3) 0.068(2) -0.007(2) -0.021(2) 0.031(2)
C(22) 0.0333(15) 0.059(2) 0.036(2) -0.0024(14) -0.0040(12) -0.0038(14)
C(23) 0.049(2) 0.086(3) 0.039(2) 0.005(2) 0.0009(15) 0.006(2)
C(24) 0.061(2) 0.141(4) 0.034(2) 0.024(3) 0.003(2) -0.002(2)
C(25) 0.065(3) 0.148(5) 0.065(3) 0.013(3) -0.007(2) -0.060(3)
C(26) 0.073(3) 0.104(4) 0.132(4) -0.025(3) 0.027(3) -0.075(3)
C(27) 0.066(2) 0.082(3) 0.093(3) -0.024(2) 0.034(2) -0.044(2)
C(28) 0.0309(14) 0.048(2) 0.0384(15) 0.0045(13) -0.0006(12) -0.0004(13)
C(29) 0.045(2) 0.052(2) 0.075(2) -0.004(2) 0.014(2) -0.012(2)
C(30) 0.046(2) 0.089(3) 0.083(3) -0.019(2) 0.019(2) -0.025(2)
C(31) 0.042(2) 0.120(4) 0.067(3) 0.016(2) 0.007(2) 0.002(3)
C(32) 0.076(3) 0.096(3) 0.089(3) 0.052(3) 0.026(2) 0.022(3)
C(33) 0.068(2) 0.059(2) 0.079(3) 0.021(2) 0.023(2) 0.020(2)
C(34) 0.045(2) 0.0347(15) 0.038(2) 0.0069(13) 0.0076(13) -0.0028(12)
C(35) 0.054(2) 0.0337(15) 0.047(2) 0.0001(14) 0.0118(14) -0.0053(13)
C(36) 0.080(3) 0.040(2) 0.073(2) -0.007(2) 0.026(2) -0.002(2)
C(37) 0.122(4) 0.042(2) 0.080(3) 0.005(2) 0.035(3) 0.005(2)
C(38) 0.097(3) 0.051(2) 0.075(3) 0.038(2) 0.020(2) 0.012(2)
C(39) 0.057(2) 0.054(2) 0.061(2) 0.019(2) 0.012(2) 0.004(2)
C(40) 0.0358(15) 0.044(2) 0.0311(14) 0.0074(13) 0.0066(12) -0.0008(13)
C(41) 0.053(2) 0.069(2) 0.0342(15) -0.006(2) 0.0042(13) -0.002(2)
C(42) 0.061(2) 0.117(4) 0.039(2) -0.013(2) -0.002(2) -0.005(2)
C(43) 0.068(2) 0.121(4) 0.033(2) 0.020(2) 0.001(2) 0.009(2)
C(44) 0.085(3) 0.072(2) 0.043(2) 0.017(2) 0.014(2) 0.014(2)
C(45) 0.059(2) 0.055(2) 0.040(2) 0.005(2) 0.0079(14) 0.0044(15)
C(46) 0.0359(15) 0.049(2) 0.041(2) 0.0027(14) 0.0078(13) 0.0017(14)
C(47) 0.039(2) 0.062(2) 0.049(2) -0.0017(15) 0.0042(14) 0.0044(15)
C(48) 0.038(2) 0.076(3) 0.075(3) -0.009(2) 0.008(2) 0.010(2)
C(49) 0.047(2) 0.098(3) 0.075(3) 0.003(2) 0.028(2) 0.007(2)
C(50) 0.055(2) 0.089(3) 0.065(2) 0.005(2) 0.026(2) -0.011(2)
C(51) 0.048(2) 0.067(2) 0.057(2) -0.003(2) 0.0151(15) -0.012(2)

loop_
_atom_type_symbol
_atom_type_oxidation_number
_atom_type_number_in_cell
_atom_type_scat_dispersion_real
_atom_type_scat_dispersion_imag
_atom_type_scat_source
C 0 204 0.002 0.002
;International Tables for Crystallography
(1992, Vol. C, Tables 4.2.6.8 and 6.1.1.1)
;
H 0 168 0.000 0.000
;International Tables for Crystallography
(1992, Vol. C, Table 6.1.1.2)
;
Cl 0 4 0.132 0.159
;International Tables for Crystallography
(1992, Vol. C, Tables 4.2.6.8 and 6.1.1.1)
;
F 0 24 0.014 0.010
;International Tables for Crystallography
(1992, Vol. C, Tables 4.2.6.8 and 6.1.1.1)
;
N 0 12 0.004 0.003
;International Tables for Crystallography
(1992, Vol. C, Tables 4.2.6.8 and 6.1.1.1)
;
P 0 16 0.090 0.095
;International Tables for Crystallography
(1992, Vol. C, Tables 4.2.6.8 and 6.1.1.1)
;
Ru 0 4 -1.420 0.836
;International Tables for Crystallography
(1992, Vol. C, Tables 4.2.6.8 and 6.1.1.1)
;

loop_
_geom_angle_atom_site_label_1
_geom_angle_atom_site_label_2
_geom_angle_atom_site_label_3
_geom_angle
_geom_angle_site_symmetry_1
_geom_angle_site_symmetry_2
_geom_angle_site_symmetry_3
_geom_angle_publ_flag
Cl(1) Ru(1) P(1) 151.59(3) . . . yes
Cl(1) Ru(1) P(2) 94.16(3) . . . yes
Cl(1) Ru(1) P(3) 96.20(3) . . . yes
Cl(1) Ru(1) N(1) 92.43(6) . . . yes
Cl(1) Ru(1) N(2) 90.75(6) . . . yes
P(1) Ru(1) P(2) 103.16(3) . . . yes
P(1) Ru(1) P(3) 102.47(3) . . . yes
P(1) Ru(1) N(1) 66.95(6) . . . yes
P(1) Ru(1) N(2) 67.35(6) . . . yes
P(2) Ru(1) P(3) 100.46(3) . . . yes
P(2) Ru(1) N(1) 167.81(6) . . . yes
P(2) Ru(1) N(2) 89.59(6) . . . yes
P(3) Ru(1) N(1) 89.00(6) . . . yes
P(3) Ru(1) N(2) 167.30(6) . . . yes
N(1) Ru(1) N(2) 80.07(8) . . . yes
Ru(1) P(1) C(1) 87.02(8) . . . yes
Ru(1) P(1) C(6) 86.45(9) . . . yes
Ru(1) P(1) C(11) 151.87(9) . . . yes
C(1) P(1) C(6) 96.64(11) . . . yes
C(1) P(1) C(11) 110.94(12) . . . yes
C(6) P(1) C(11) 111.58(12) . . . yes
Ru(1) P(2) C(16) 119.76(10) . . . yes
Ru(1) P(2) C(22) 108.45(9) . . . yes
Ru(1) P(2) C(28) 120.99(9) . . . yes
C(16) P(2) C(22) 100.05(14) . . . yes
C(16) P(2) C(28) 99.80(13) . . . yes
C(22) P(2) C(28) 105.09(13) . . . yes
Ru(1) P(3) C(34) 114.14(9) . . . yes
Ru(1) P(3) C(40) 111.57(9) . . . yes
Ru(1) P(3) C(46) 124.96(10) . . . yes
C(34) P(3) C(40) 104.00(13) . . . yes
C(34) P(3) C(46) 103.40(13) . . . yes
C(40) P(3) C(46) 95.65(12) . . . yes
F(1) P(4) F(2) 88.21(15) . . . yes
F(1) P(4) F(3) 90.4(2) . . . yes
F(1) P(4) F(4) 177.7(2) . . . yes
F(1) P(4) F(5) 93.0(2) . . . yes
F(1) P(4) F(6) 90.2(2) . . . yes
F(2) P(4) F(3) 86.8(2) . . . yes
F(2) P(4) F(4) 89.50(14) . . . yes
F(2) P(4) F(5) 177.5(2) . . . yes
F(2) P(4) F(6) 88.6(2) . . . yes
F(3) P(4) F(4) 89.2(2) . . . yes
F(3) P(4) F(5) 91.0(2) . . . yes
F(3) P(4) F(6) 175.3(2) . . . yes
F(4) P(4) F(5) 89.2(2) . . . yes
F(4) P(4) F(6) 90.0(2) . . . yes
F(5) P(4) F(6) 93.6(2) . . . yes
Ru(1) N(1) C(1) 104.64(15) . . . yes
Ru(1) N(1) C(5) 136.2(2) . . . yes
C(1) N(1) C(5) 119.1(2) . . . yes
Ru(1) N(2) C(6) 104.9(2) . . . yes
Ru(1) N(2) C(10) 135.7(2) . . . yes
C(6) N(2) C(10) 119.4(2) . . . yes
C(11) N(3) C(15) 116.0(3) . . . yes
P(1) C(1) N(1) 100.8(2) . . . yes
P(1) C(1) C(2) 136.0(2) . . . yes
N(1) C(1) C(2) 122.8(2) . . . yes
C(1) C(2) C(3) 117.2(3) . . . yes
C(1) C(2) H(1) 121.4 . . . no
C(3) C(2) H(1) 121.4 . . . no
C(2) C(3) C(4) 119.9(3) . . . yes
C(2) C(3) H(2) 120.0 . . . no
C(4) C(3) H(2) 120.0 . . . no
C(3) C(4) C(5) 120.0(3) . . . yes
C(3) C(4) H(3) 120.0 . . . no
C(5) C(4) H(3) 120.0 . . . no
N(1) C(5) C(4) 120.7(3) . . . yes
N(1) C(5) H(4) 119.7 . . . no
C(4) C(5) H(4) 119.7 . . . no
P(1) C(6) N(2) 100.8(2) . . . yes
P(1) C(6) C(7) 136.0(2) . . . yes
N(2) C(6) C(7) 122.8(3) . . . yes
C(6) C(7) C(8) 117.3(3) . . . yes
C(6) C(7) H(5) 121.3 . . . no
C(8) C(7) H(5) 121.3 . . . no
C(7) C(8) C(9) 119.6(3) . . . yes
C(7) C(8) H(6) 120.2 . . . no
C(9) C(8) H(6) 120.2 . . . no
C(8) C(9) C(10) 120.5(3) . . . yes
C(8) C(9) H(7) 119.8 . . . no
C(10) C(9) H(7) 119.8 . . . no
N(2) C(10) C(9) 120.3(3) . . . yes
N(2) C(10) H(8) 119.9 . . . no
C(9) C(10) H(8) 119.9 . . . no
P(1) C(11) N(3) 115.3(2) . . . yes
P(1) C(11) C(12) 120.2(2) . . . yes
N(3) C(11) C(12) 124.4(3) . . . yes
C(11) C(12) C(13) 117.5(3) . . . yes
C(11) C(12) H(9) 121.2 . . . no
C(13) C(12) H(9) 121.2 . . . no
C(12) C(13) C(14) 119.0(3) . . . yes
C(12) C(13) H(10) 120.5 . . . no
C(14) C(13) H(10) 120.5 . . . no
C(13) C(14) C(15) 119.4(3) . . . yes
C(13) C(14) H(11) 120.3 . . . no
C(15) C(14) H(11) 120.3 . . . no
N(3) C(15) C(14) 123.7(3) . . . yes
N(3) C(15) H(12) 118.2 . . . no
C(14) C(15) H(12) 118.2 . . . no
P(2) C(16) C(17) 121.8(2) . . . yes
P(2) C(16) C(21) 118.9(3) . . . yes
C(17) C(16) C(21) 119.3(3) . . . yes
C(16) C(17) C(18) 120.2(3) . . . yes
C(16) C(17) H(13) 119.9 . . . no
C(18) C(17) H(13) 119.9 . . . no
C(17) C(18) C(19) 120.1(4) . . . yes
C(17) C(18) H(14) 120.0 . . . no
C(19) C(18) H(14) 120.0 . . . no
C(18) C(19) C(20) 120.1(4) . . . yes
C(18) C(19) H(15) 119.9 . . . no
C(20) C(19) H(15) 120.0 . . . no
C(19) C(20) C(21) 120.5(4) . . . yes
C(19) C(20) H(16) 119.7 . . . no
C(21) C(20) H(16) 119.7 . . . no
C(16) C(21) C(20) 119.8(4) . . . yes
C(16) C(21) H(17) 120.1 . . . no
C(20) C(21) H(17) 120.1 . . . no
P(2) C(22) C(23) 118.5(3) . . . yes
P(2) C(22) C(27) 124.1(3) . . . yes
C(23) C(22) C(27) 117.0(3) . . . yes
C(22) C(23) C(24) 120.4(4) . . . yes
C(22) C(23) H(18) 119.8 . . . no
C(24) C(23) H(18) 119.8 . . . no
C(23) C(24) C(25) 121.2(4) . . . yes
C(23) C(24) H(19) 119.4 . . . no
C(25) C(24) H(19) 119.4 . . . no
C(24) C(25) C(26) 118.9(4) . . . yes
C(24) C(25) H(20) 120.6 . . . no
C(26) C(25) H(20) 120.6 . . . no
C(25) C(26) C(27) 121.3(4) . . . yes
C(25) C(26) H(21) 119.4 . . . no
C(27) C(26) H(21) 119.4 . . . no
C(22) C(27) C(26) 121.2(4) . . . yes
C(22) C(27) H(22) 119.4 . . . no
C(26) C(27) H(22) 119.4 . . . no
P(2) C(28) C(29) 121.9(2) . . . yes
P(2) C(28) C(33) 120.5(2) . . . yes
C(29) C(28) C(33) 117.5(3) . . . yes
C(28) C(29) C(30) 121.2(3) . . . yes
C(28) C(29) H(23) 119.4 . . . no
C(30) C(29) H(23) 119.4 . . . no
C(29) C(30) C(31) 120.5(4) . . . yes
C(29) C(30) H(24) 119.8 . . . no
C(31) C(30) H(24) 119.8 . . . no
C(30) C(31) C(32) 119.7(3) . . . yes
C(30) C(31) H(25) 120.1 . . . no
C(32) C(31) H(25) 120.1 . . . no
C(31) C(32) C(33) 120.7(4) . . . yes
C(31) C(32) H(26) 119.6 . . . no
C(33) C(32) H(26) 119.6 . . . no
C(28) C(33) C(32) 120.2(3) . . . yes
C(28) C(33) H(27) 119.9 . . . no
C(32) C(33) H(27) 119.9 . . . no
P(3) C(34) C(35) 119.0(2) . . . yes
P(3) C(34) C(39) 122.9(2) . . . yes
C(35) C(34) C(39) 118.0(3) . . . yes
C(34) C(35) C(36) 121.7(3) . . . yes
C(34) C(35) H(28) 119.2 . . . no
C(36) C(35) H(28) 119.2 . . . no
C(35) C(36) C(37) 119.7(3) . . . yes
C(35) C(36) H(29) 120.2 . . . no
C(37) C(36) H(29) 120.2 . . . no
C(36) C(37) C(38) 120.1(3) . . . yes
C(36) C(37) H(30) 119.9 . . . no
C(38) C(37) H(30) 119.9 . . . no
C(37) C(38) C(39) 120.8(3) . . . yes
C(37) C(38) H(31) 119.6 . . . no
C(39) C(38) H(31) 119.6 . . . no
C(34) C(39) C(38) 119.7(3) . . . yes
C(34) C(39) H(32) 120.1 . . . no
C(38) C(39) H(32) 120.1 . . . no
P(3) C(40) C(41) 125.2(2) . . . yes
P(3) C(40) C(45) 115.9(2) . . . yes
C(41) C(40) C(45) 118.8(3) . . . yes
C(40) C(41) C(42) 119.8(3) . . . yes
C(40) C(41) H(33) 120.1 . . . no
C(42) C(41) H(33) 120.1 . . . no
C(41) C(42) C(43) 121.0(3) . . . yes
C(41) C(42) H(34) 119.5 . . . no
C(43) C(42) H(34) 119.5 . . . no
C(42) C(43) C(44) 120.0(3) . . . yes
C(42) C(43) H(35) 120.0 . . . no
C(44) C(43) H(35) 120.0 . . . no
C(43) C(44) C(45) 119.6(3) . . . yes
C(43) C(44) H(36) 120.2 . . . no
C(45) C(44) H(36) 120.2 . . . no
C(40) C(45) C(44) 120.7(3) . . . yes
C(40) C(45) H(37) 119.7 . . . no
C(44) C(45) H(37) 119.7 . . . no
P(3) C(46) C(47) 121.8(2) . . . yes
P(3) C(46) C(51) 118.9(2) . . . yes
C(47) C(46) C(51) 118.9(3) . . . yes
C(46) C(47) C(48) 120.0(3) . . . yes
C(46) C(47) H(38) 120.0 . . . no
C(48) C(47) H(38) 120.0 . . . no
C(47) C(48) C(49) 120.2(3) . . . yes
C(47) C(48) H(39) 119.9 . . . no
C(49) C(48) H(39) 119.9 . . . no
C(48) C(49) C(50) 120.3(3) . . . yes
C(48) C(49) H(40) 119.8 . . . no
C(50) C(49) H(40) 119.8 . . . no
C(49) C(50) C(51) 119.8(3) . . . yes
C(49) C(50) H(41) 120.1 . . . no
C(51) C(50) H(41) 120.1 . . . no
C(46) C(51) C(50) 120.8(3) . . . yes
C(46) C(51) H(42) 119.6 . . . no
C(50) C(51) H(42) 119.6 . . . no

loop_
_geom_bond_atom_site_label_1
_geom_bond_atom_site_label_2
_geom_bond_distance
_geom_bond_site_symmetry_1
_geom_bond_site_symmetry_2
_geom_bond_publ_flag
Ru(1) Cl(1) 2.4066(7) . . yes
Ru(1) P(1) 2.2854(7) . . yes
Ru(1) P(2) 2.3478(7) . . yes
Ru(1) P(3) 2.3452(7) . . yes
Ru(1) N(1) 2.180(2) . . yes
Ru(1) N(2) 2.166(2) . . yes
P(1) C(1) 1.818(3) . . yes
P(1) C(6) 1.825(3) . . yes
P(1) C(11) 1.814(3) . . yes
P(2) C(16) 1.840(3) . . yes
P(2) C(22) 1.844(3) . . yes
P(2) C(28) 1.839(3) . . yes
P(3) C(34) 1.830(3) . . yes
P(3) C(40) 1.852(3) . . yes
P(3) C(46) 1.836(3) . . yes
P(4) F(1) 1.556(3) . . yes
P(4) F(2) 1.589(2) . . yes
P(4) F(3) 1.565(3) . . yes
P(4) F(4) 1.569(2) . . yes
P(4) F(5) 1.527(3) . . yes
P(4) F(6) 1.536(3) . . yes
N(1) C(1) 1.359(3) . . yes
N(1) C(5) 1.334(3) . . yes
N(2) C(6) 1.357(3) . . yes
N(2) C(10) 1.335(3) . . yes
N(3) C(11) 1.333(3) . . yes
N(3) C(15) 1.344(4) . . yes
C(1) C(2) 1.375(3) . . yes
C(2) C(3) 1.392(4) . . yes
C(2) H(1) 0.98 . . no
C(3) C(4) 1.366(4) . . yes
C(3) H(2) 0.98 . . no
C(4) C(5) 1.386(4) . . yes
C(4) H(3) 0.98 . . no
C(5) H(4) 0.98 . . no
C(6) C(7) 1.377(4) . . yes
C(7) C(8) 1.390(4) . . yes
C(7) H(5) 0.98 . . no
C(8) C(9) 1.370(5) . . yes
C(8) H(6) 0.98 . . no
C(9) C(10) 1.385(4) . . yes
C(9) H(7) 0.98 . . no
C(10) H(8) 0.98 . . no
C(11) C(12) 1.387(4) . . yes
C(12) C(13) 1.383(4) . . yes
C(12) H(9) 0.98 . . no
C(13) C(14) 1.369(5) . . yes
C(13) H(10) 0.98 . . no
C(14) C(15) 1.365(5) . . yes
C(14) H(11) 0.98 . . no
C(15) H(12) 0.98 . . no
C(16) C(17) 1.382(4) . . yes
C(16) C(21) 1.397(4) . . yes
C(17) C(18) 1.393(4) . . yes
C(17) H(13) 0.98 . . no
C(18) C(19) 1.373(5) . . yes
C(18) H(14) 0.98 . . no
C(19) C(20) 1.376(6) . . yes
C(19) H(15) 0.98 . . no
C(20) C(21) 1.382(5) . . yes
C(20) H(16) 0.98 . . no
C(21) H(17) 0.98 . . no
C(22) C(23) 1.401(4) . . yes
C(22) C(27) 1.370(4) . . yes
C(23) C(24) 1.385(5) . . yes
C(23) H(18) 0.98 . . no
C(24) C(25) 1.355(6) . . yes
C(24) H(19) 0.98 . . no
C(25) C(26) 1.351(6) . . yes
C(25) H(20) 0.98 . . no
C(26) C(27) 1.386(5) . . yes
C(26) H(21) 0.98 . . no
C(27) H(22) 0.98 . . no
C(28) C(29) 1.382(4) . . yes
C(28) C(33) 1.387(4) . . yes
C(29) C(30) 1.391(4) . . yes
C(29) H(23) 0.98 . . no
C(30) C(31) 1.349(5) . . yes
C(30) H(24) 0.98 . . no
C(31) C(32) 1.359(5) . . yes
C(31) H(25) 0.98 . . no
C(32) C(33) 1.400(5) . . yes
C(32) H(26) 0.98 . . no
C(33) H(27) 0.98 . . no
C(34) C(35) 1.396(4) . . yes
C(34) C(39) 1.386(4) . . yes
C(35) C(36) 1.381(4) . . yes
C(35) H(28) 0.98 . . no
C(36) C(37) 1.366(5) . . yes
C(36) H(29) 0.98 . . no
C(37) C(38) 1.368(5) . . yes
C(37) H(30) 0.98 . . no
C(38) C(39) 1.403(5) . . yes
C(38) H(31) 0.98 . . no
C(39) H(32) 0.98 . . no
C(40) C(41) 1.383(4) . . yes
C(40) C(45) 1.394(4) . . yes
C(41) C(42) 1.387(4) . . yes
C(41) H(33) 0.98 . . no
C(42) C(43) 1.361(5) . . yes
C(42) H(34) 0.98 . . no
C(43) C(44) 1.380(5) . . yes
C(43) H(35) 0.98 . . no
C(44) C(45) 1.385(4) . . yes
C(44) H(36) 0.98 . . no
C(45) H(37) 0.98 . . no
C(46) C(47) 1.375(4) . . yes
C(46) C(51) 1.393(4) . . yes
C(47) C(48) 1.399(4) . . yes
C(47) H(38) 0.98 . . no
C(48) C(49) 1.375(5) . . yes
C(48) H(39) 0.98 . . no
C(49) C(50) 1.364(5) . . yes
C(49) H(40) 0.98 . . no
C(50) C(51) 1.387(4) . . yes
C(50) H(41) 0.98 . . no
C(51) H(42) 0.98 . . no

loop_
_geom_contact_atom_site_label_1
_geom_contact_atom_site_label_2
_geom_contact_distance
_geom_contact_site_symmetry_1
_geom_contact_site_symmetry_2
_geom_contact_publ_flag
F(1) N(3) 3.244(4) . . no
F(1) C(11) 3.434(4) . . no
F(1) C(2) 3.511(4) . . no
F(1) C(7) 3.543(4) . . no
F(2) C(4) 3.310(4) . 3_656 no
F(2) C(7) 3.356(4) . . no
F(2) C(44) 3.363(4) . 3_656 no
F(2) C(13) 3.527(4) . 2_645 no
F(3) C(8) 3.346(4) . 2_655 no
F(4) C(9) 3.231(4) . 2_655 no
F(4) C(13) 3.537(5) . 2_645 no
F(5) C(41) 3.448(4) . 3_666 no
F(5) C(42) 3.681(5) . 3_666 no
F(6) C(5) 3.521(4) . 3_656 no
F(6) C(37) 3.596(5) . 3_666 no
C(2) C(4) 3.534(4) . 3_656 no
C(3) C(3) 3.564(7) . 3_656 no
C(3) C(4) 3.565(4) . 3_656 no
C(14) C(42) 3.567(5) . 3_666 no
C(25) C(32) 3.548(5) . 2_545 no
C(29) C(48) 3.597(5) . 3_556 no
C(31) C(38) 3.555(5) . 3_566 no
Cl(1) H(39) 2.9125 . 3_556 no
Cl(1) H(30) 2.9632 . 1_545 no
F(1) H(1) 2.7798 . . no
F(1) H(5) 2.8213 . . no
F(1) H(3) 2.8907 . 3_656 no
F(2) H(3) 2.4779 . 3_656 no
F(2) H(10) 2.6303 . 2_645 no
F(2) H(5) 2.6469 . . no
F(2) H(36) 2.8817 . 3_656 no
F(3) H(6) 2.4905 . 2_655 no
F(3) H(5) 2.7574 . . no
F(4) H(7) 2.4678 . 2_655 no
F(4) H(10) 2.6305 . 2_645 no
F(5) H(33) 2.7649 . 3_666 no
F(6) H(4) 2.6734 . 3_656 no
F(6) H(25) 2.8646 . 1_655 no
N(3) H(12) 2.9583 . 3_666 no
C(2) H(12) 2.9704 . 3_666 no
C(7) H(3) 2.9042 . 3_656 no
C(9) H(2) 2.9246 . 3_656 no
C(12) H(35) 2.8511 . 4_554 no
C(14) H(34) 2.9788 . 3_666 no
C(24) H(42) 2.9419 . 4_554 no
C(32) H(20) 2.9208 . 2 no
C(41) H(19) 2.8933 . 4 no
C(42) H(19) 2.8636 . 4 no
C(42) H(11) 2.8691 . 3_666 no
C(43) H(9) 2.9937 . 4 no
C(47) H(24) 2.9800 . 3_556 no
C(48) H(31) 2.8018 . 3_566 no
C(48) H(23) 2.8874 . 3_556 no
C(49) H(31) 2.8497 . 3_566 no
H(1) H(29) 2.5974 . 3_666 no
H(9) H(35) 2.3757 . 4_554 no
H(11) H(34) 2.4034 . 3_666 no
H(12) H(28) 2.6520 . 3_666 no
H(15) H(21) 2.5715 . 1_565 no
H(19) H(42) 2.6064 . 4_554 no
H(20) H(26) 2.5769 . 2_545 no
H(23) H(39) 2.3963 . 3_556 no
H(26) H(42) 2.5610 . 3_566 no
H(31) H(39) 2.5521 . 3_566 no
H(31) H(40) 2.6479 . 3_566 no
H(38) Cl(1) 2.7965 . . no

loop_
_geom_torsion_atom_site_label_1
_geom_torsion_atom_site_label_2
_geom_torsion_atom_site_label_3
_geom_torsion_atom_site_label_4
_geom_torsion_site_symmetry_1
_geom_torsion_site_symmetry_2
_geom_torsion_site_symmetry_3
_geom_torsion_site_symmetry_4
_geom_torsion
_geom_torsion_publ_flag
Ru(1) P(1) C(1) N(1) . . . . 6.51(15) no
Ru(1) P(1) C(1) C(2) . . . . 179.4(3) no
Ru(1) P(1) C(6) N(2) . . . . -5.98(14) no
Ru(1) P(1) C(6) C(7) . . . . -178.9(3) no
Ru(1) P(1) C(11) N(3) . . . . 107.8(2) no
Ru(1) P(1) C(11) C(12) . . . . -69.2(3) no
Ru(1) P(2) C(16) C(17) . . . . -22.4(3) no
Ru(1) P(2) C(16) C(21) . . . . 159.4(3) no
Ru(1) P(2) C(22) C(23) . . . . -84.8(2) no
Ru(1) P(2) C(22) C(27) . . . . 88.3(3) no
Ru(1) P(2) C(28) C(29) . . . . -67.9(3) no
Ru(1) P(2) C(28) C(33) . . . . 109.1(3) no
Ru(1) P(3) C(34) C(35) . . . . -61.4(2) no
Ru(1) P(3) C(34) C(39) . . . . 114.7(2) no
Ru(1) P(3) C(40) C(41) . . . . 113.2(2) no
Ru(1) P(3) C(40) C(45) . . . . -69.5(2) no
Ru(1) P(3) C(46) C(47) . . . . 0.9(3) no
Ru(1) P(3) C(46) C(51) . . . . 174.4(2) no
Ru(1) N(1) C(1) P(1) . . . . -7.1(2) no
Ru(1) N(1) C(1) C(2) . . . . 178.8(2) no
Ru(1) N(1) C(5) C(4) . . . . -178.4(2) no
Ru(1) N(2) C(6) P(1) . . . . 6.5(2) no
Ru(1) N(2) C(6) C(7) . . . . -179.3(2) no
Ru(1) N(2) C(10) C(9) . . . . -179.2(2) no
Cl(1) Ru(1) P(1) C(1) . . . . -50.73(10) no
Cl(1) Ru(1) P(1) C(6) . . . . 46.11(10) no
Cl(1) Ru(1) P(1) C(11) . . . . 177.8(2) no
Cl(1) Ru(1) P(2) C(16) . . . . 172.51(12) no
Cl(1) Ru(1) P(2) C(22) . . . . -73.75(10) no
Cl(1) Ru(1) P(2) C(28) . . . . 47.61(11) no
Cl(1) Ru(1) P(3) C(34) . . . . -166.08(10) no
Cl(1) Ru(1) P(3) C(40) . . . . 76.39(10) no
Cl(1) Ru(1) P(3) C(46) . . . . -37.53(12) no
Cl(1) Ru(1) N(1) C(1) . . . . 165.81(15) no
Cl(1) Ru(1) N(1) C(5) . . . . -11.8(3) no
Cl(1) Ru(1) N(2) C(6) . . . . -166.92(15) no
Cl(1) Ru(1) N(2) C(10) . . . . 10.0(2) no
P(1) Ru(1) P(2) C(16) . . . . -30.18(12) no
P(1) Ru(1) P(2) C(22) . . . . 83.57(10) no
P(1) Ru(1) P(2) C(28) . . . . -155.07(11) no
P(1) Ru(1) P(3) C(34) . . . . 35.47(10) no
P(1) Ru(1) P(3) C(40) . . . . -82.06(10) no
P(1) Ru(1) P(3) C(46) . . . . 164.01(11) no
P(1) Ru(1) N(1) C(1) . . . . 5.98(13) no
P(1) Ru(1) N(1) C(5) . . . . -171.6(3) no
P(1) Ru(1) N(2) C(6) . . . . -5.54(13) no
P(1) Ru(1) N(2) C(10) . . . . 171.4(3) no
P(1) C(1) N(1) C(5) . . . . 171.1(2) no
P(1) C(1) C(2) C(3) . . . . -171.9(2) no
P(1) C(6) N(2) C(10) . . . . -171.0(2) no
P(1) C(6) C(7) C(8) . . . . 170.5(2) no
P(1) C(11) N(3) C(15) . . . . -176.7(2) no
P(1) C(11) C(12) C(13) . . . . 175.4(3) no
P(2) Ru(1) P(1) C(1) . . . . -176.81(8) no
P(2) Ru(1) P(1) C(6) . . . . -79.96(8) no
P(2) Ru(1) P(1) C(11) . . . . 51.8(2) no
P(2) Ru(1) P(3) C(34) . . . . -70.67(10) no
P(2) Ru(1) P(3) C(40) . . . . 171.80(10) no
P(2) Ru(1) P(3) C(46) . . . . 57.88(12) no
P(2) Ru(1) N(1) C(1) . . . . 43.1(4) no
P(2) Ru(1) N(1) C(5) . . . . -134.5(3) no
P(2) Ru(1) N(2) C(6) . . . . 98.92(15) no
P(2) Ru(1) N(2) C(10) . . . . -84.1(2) no
P(2) C(16) C(17) C(18) . . . . -179.1(3) no
P(2) C(16) C(21) C(20) . . . . -180.0(3) no
P(2) C(22) C(23) C(24) . . . . 171.3(3) no
P(2) C(22) C(27) C(26) . . . . -172.7(3) no
P(2) C(28) C(29) C(30) . . . . -178.9(3) no
P(2) C(28) C(33) C(32) . . . . -179.2(3) no
P(3) Ru(1) P(1) C(1) . . . . 79.15(8) no
P(3) Ru(1) P(1) C(6) . . . . 176.00(8) no
P(3) Ru(1) P(1) C(11) . . . . -52.3(2) no
P(3) Ru(1) P(2) C(16) . . . . 75.41(12) no
P(3) Ru(1) P(2) C(22) . . . . -170.85(10) no
P(3) Ru(1) P(2) C(28) . . . . -49.49(12) no
P(3) Ru(1) N(1) C(1) . . . . -98.03(15) no
P(3) Ru(1) N(1) C(5) . . . . 84.4(3) no
P(3) Ru(1) N(2) C(6) . . . . -43.6(4) no
P(3) Ru(1) N(2) C(10) . . . . 133.3(3) no
P(3) C(34) C(35) C(36) . . . . 178.6(2) no
P(3) C(34) C(39) C(38) . . . . -177.9(3) no
P(3) C(40) C(41) C(42) . . . . 179.5(3) no
P(3) C(40) C(45) C(44) . . . . -179.7(2) no
P(3) C(46) C(47) C(48) . . . . 175.2(2) no
P(3) C(46) C(51) C(50) . . . . -174.4(3) no
N(1) Ru(1) P(1) C(1) . . . . -4.33(10) no
N(1) Ru(1) P(1) C(6) . . . . 92.52(10) no
N(1) Ru(1) P(1) C(11) . . . . -135.8(2) no
N(1) Ru(1) P(2) C(16) . . . . -64.9(3) no
N(1) Ru(1) P(2) C(22) . . . . 48.8(3) no
N(1) Ru(1) P(2) C(28) . . . . 170.2(3) no
N(1) Ru(1) P(3) C(34) . . . . 101.59(11) no
N(1) Ru(1) P(3) C(40) . . . . -15.95(11) no
N(1) Ru(1) P(3) C(46) . . . . -129.87(13) no
N(1) Ru(1) N(2) C(6) . . . . -74.6(2) no
N(1) Ru(1) N(2) C(10) . . . . 102.4(3) no
N(1) C(1) P(1) C(6) . . . . -79.6(2) no
N(1) C(1) P(1) C(11) . . . . 164.3(2) no
N(1) C(1) C(2) C(3) . . . . -0.2(4) no
N(1) C(5) C(4) C(3) . . . . -2.2(5) no
N(2) Ru(1) P(1) C(1) . . . . -92.86(10) no
N(2) Ru(1) P(1) C(6) . . . . 3.98(10) no
N(2) Ru(1) P(1) C(11) . . . . 135.7(2) no
N(2) Ru(1) P(2) C(16) . . . . -96.77(13) no
N(2) Ru(1) P(2) C(22) . . . . 16.97(12) no
N(2) Ru(1) P(2) C(28) . . . . 138.33(13) no
N(2) Ru(1) P(3) C(34) . . . . 71.1(3) no
N(2) Ru(1) P(3) C(40) . . . . -46.4(3) no
N(2) Ru(1) P(3) C(46) . . . . -160.3(3) no
N(2) Ru(1) N(1) C(1) . . . . 75.5(2) no
N(2) Ru(1) N(1) C(5) . . . . -102.1(3) no
N(2) C(6) P(1) C(1) . . . . 80.6(2) no
N(2) C(6) P(1) C(11) . . . . -163.7(2) no
N(2) C(6) C(7) C(8) . . . . -1.3(4) no
N(2) C(10) C(9) C(8) . . . . 0.3(5) no
N(3) C(11) P(1) C(1) . . . . -18.9(3) no
N(3) C(11) P(1) C(6) . . . . -125.4(2) no
N(3) C(11) C(12) C(13) . . . . -1.2(5) no
N(3) C(15) C(14) C(13) . . . . -1.7(6) no
C(1) P(1) C(6) C(7) . . . . -92.3(3) no
C(1) P(1) C(11) C(12) . . . . 164.1(2) no
C(1) N(1) C(5) C(4) . . . . 4.2(4) no
C(1) C(2) C(3) C(4) . . . . 2.3(5) no
C(2) C(1) P(1) C(6) . . . . 93.3(3) no
C(2) C(1) P(1) C(11) . . . . -22.9(3) no
C(2) C(1) N(1) C(5) . . . . -3.1(4) no
C(2) C(3) C(4) C(5) . . . . -1.2(5) no
C(6) P(1) C(11) C(12) . . . . 57.6(3) no
C(6) N(2) C(10) C(9) . . . . -2.6(4) no
C(6) C(7) C(8) C(9) . . . . -1.0(4) no
C(7) C(6) P(1) C(11) . . . . 23.3(3) no
C(7) C(6) N(2) C(10) . . . . 3.1(4) no
C(7) C(8) C(9) C(10) . . . . 1.5(5) no
C(11) N(3) C(15) C(14) . . . . 1.4(5) no
C(11) C(12) C(13) C(14) . . . . 0.8(5) no
C(12) C(11) N(3) C(15) . . . . 0.2(4) no
C(12) C(13) C(14) C(15) . . . . 0.5(6) no
C(16) P(2) C(22) C(23) . . . . 41.4(3) no
C(16) P(2) C(22) C(27) . . . . -145.5(3) no
C(16) P(2) C(28) C(29) . . . . 158.3(3) no
C(16) P(2) C(28) C(33) . . . . -24.7(3) no
C(16) C(17) C(18) C(19) . . . . -0.3(6) no
C(16) C(21) C(20) C(19) . . . . -1.3(7) no
C(17) C(16) P(2) C(22) . . . . -140.5(3) no
C(17) C(16) P(2) C(28) . . . . 112.1(3) no
C(17) C(16) C(21) C(20) . . . . 1.7(6) no
C(17) C(18) C(19) C(20) . . . . 0.7(7) no
C(18) C(17) C(16) C(21) . . . . -0.9(5) no
C(18) C(19) C(20) C(21) . . . . 0.1(8) no
C(21) C(16) P(2) C(22) . . . . 41.2(3) no
C(21) C(16) P(2) C(28) . . . . -66.2(3) no
C(22) P(2) C(28) C(29) . . . . 55.0(3) no
C(22) P(2) C(28) C(33) . . . . -128.0(3) no
C(22) C(23) C(24) C(25) . . . . 2.3(6) no
C(22) C(27) C(26) C(25) . . . . 1.4(7) no
C(23) C(22) P(2) C(28) . . . . 144.5(2) no
C(23) C(22) C(27) C(26) . . . . 0.5(6) no
C(23) C(24) C(25) C(26) . . . . -0.3(7) no
C(24) C(23) C(22) C(27) . . . . -2.3(5) no
C(24) C(25) C(26) C(27) . . . . -1.6(7) no
C(27) C(22) P(2) C(28) . . . . -42.4(3) no
C(28) C(29) C(30) C(31) . . . . -2.4(6) no
C(28) C(33) C(32) C(31) . . . . -1.5(6) no
C(29) C(28) C(33) C(32) . . . . -2.1(5) no
C(29) C(30) C(31) C(32) . . . . -1.3(6) no
C(30) C(29) C(28) C(33) . . . . 4.1(5) no
C(30) C(31) C(32) C(33) . . . . 3.3(7) no
C(34) P(3) C(40) C(41) . . . . -10.3(3) no
C(34) P(3) C(40) C(45) . . . . 167.0(2) no
C(34) P(3) C(46) C(47) . . . . 133.7(3) no
C(34) P(3) C(46) C(51) . . . . -52.8(3) no
C(34) C(35) C(36) C(37) . . . . -0.3(5) no
C(34) C(39) C(38) C(37) . . . . -0.8(6) no
C(35) C(34) P(3) C(40) . . . . 60.4(3) no
C(35) C(34) P(3) C(46) . . . . 159.8(2) no
C(35) C(34) C(39) C(38) . . . . -1.7(5) no
C(35) C(36) C(37) C(38) . . . . -2.3(6) no
C(36) C(35) C(34) C(39) . . . . 2.3(5) no
C(36) C(37) C(38) C(39) . . . . 2.9(6) no
C(39) C(34) P(3) C(40) . . . . -123.5(3) no
C(39) C(34) P(3) C(46) . . . . -24.1(3) no
C(40) P(3) C(46) C(47) . . . . -120.4(3) no
C(40) P(3) C(46) C(51) . . . . 53.1(3) no
C(40) C(41) C(42) C(43) . . . . 0.7(5) no
C(40) C(45) C(44) C(43) . . . . -1.0(5) no
C(41) C(40) P(3) C(46) . . . . -115.6(3) no
C(41) C(40) C(45) C(44) . . . . -2.2(4) no
C(41) C(42) C(43) C(44) . . . . -3.9(6) no
C(42) C(41) C(40) C(45) . . . . 2.3(5) no
C(42) C(43) C(44) C(45) . . . . 4.0(6) no
C(45) C(40) P(3) C(46) . . . . 61.7(2) no
C(46) C(47) C(48) C(49) . . . . -1.6(5) no
C(46) C(51) C(50) C(49) . . . . -0.4(6) no
C(47) C(46) C(51) C(50) . . . . -0.6(5) no
C(47) C(48) C(49) C(50) . . . . 0.6(6) no
C(48) C(47) C(46) C(51) . . . . 1.6(5) no
C(48) C(49) C(50) C(51) . . . . 0.4(6) no
